data_7053371
loop_
_publ_author_name
'Jin, Jing'
'Niu, Shuyun'
'Han, Qian'
'Chi, Yuxian'

_publ_section_title
;
 Synthesis and structure of a series of new luminescent Ag--Ln
 coordination polymers and the influence of the introduction of an Ag(i)
 ion on NIR luminescence from the Ln(iii) centre
;
_journal_issue 6
_journal_name_full 'New Journal of Chemistry'
_journal_page_first 1176
_journal_paper_doi 10.1039/b9nj00565j
_journal_volume 34
_journal_year 2010
_chemical_formula_sum 'C32 H16 Ag5 O16 Yb'
_chemical_formula_weight 1368.84
_chemical_name_systematic
;
?
;
_space_group_IT_number 2
_symmetry_cell_setting triclinic
_symmetry_space_group_name_Hall '-P 1'
_symmetry_space_group_name_H-M 'P -1'
_atom_sites_solution_hydrogens geom
_atom_sites_solution_primary direct
_atom_sites_solution_secondary difmap
_audit_creation_method SHELXL-97
_cell_angle_alpha 63.78(3)
_cell_angle_beta 81.62(3)
_cell_angle_gamma 81.61(3)
_cell_formula_units_Z 2
_cell_length_a 7.816(5)
_cell_length_b 14.875(13)
_cell_length_c 15.196(11)
_cell_measurement_reflns_used 11114
_cell_measurement_temperature 293(2)
_cell_measurement_theta_max 55.79
_cell_measurement_theta_min 6.13
_cell_volume 1561(2)
_computing_cell_refinement PROCESS-AUTO
_computing_data_collection PROCESS-AUTO
_computing_data_reduction PROCESS-AUTO
_computing_structure_refinement 'SHELXL-97 (Sheldrick, 1997)'
_computing_structure_solution 'SHELXS-97 (Sheldrick, 1990)'
_diffrn_ambient_temperature 293(2)
_diffrn_measured_fraction_theta_full 0.942
_diffrn_measured_fraction_theta_max 0.942
_diffrn_measurement_device_type 'Rigaku RAXIS-RAPID'
_diffrn_measurement_method 'omega scan'
_diffrn_radiation_monochromator graphite
_diffrn_radiation_source 'fine-focus sealed tube'
_diffrn_radiation_type MoK\a
_diffrn_radiation_wavelength 0.71073
_diffrn_reflns_av_R_equivalents 0.1077
_diffrn_reflns_av_sigmaI/netI 0.1414
_diffrn_reflns_limit_h_max 9
_diffrn_reflns_limit_h_min -9
_diffrn_reflns_limit_k_max 18
_diffrn_reflns_limit_k_min -18
_diffrn_reflns_limit_l_max 18
_diffrn_reflns_limit_l_min -18
_diffrn_reflns_number 12659
_diffrn_reflns_theta_full 26.00
_diffrn_reflns_theta_max 26.00
_diffrn_reflns_theta_min 3.07
_exptl_absorpt_coefficient_mu 6.123
_exptl_absorpt_correction_T_max 0.4876
_exptl_absorpt_correction_T_min 0.2185
_exptl_absorpt_correction_type empirical
_exptl_absorpt_process_details SADABS
_exptl_crystal_colour colorless
_exptl_crystal_density_diffrn 2.912
_exptl_crystal_density_method 'not measured'
_exptl_crystal_description block
_exptl_crystal_F_000 1282
_exptl_crystal_size_max 0.36
_exptl_crystal_size_mid 0.14
_exptl_crystal_size_min 0.14
_refine_diff_density_max 5.944
_refine_diff_density_min -3.352
_refine_diff_density_rms 0.454
_refine_ls_extinction_method none
_refine_ls_goodness_of_fit_ref 1.057
_refine_ls_hydrogen_treatment constr
_refine_ls_matrix_type full
_refine_ls_number_parameters 482
_refine_ls_number_reflns 5793
_refine_ls_number_restraints 0
_refine_ls_restrained_S_all 1.057
_refine_ls_R_factor_all 0.1240
_refine_ls_R_factor_gt 0.1043
_refine_ls_shift/su_max 0.001
_refine_ls_shift/su_mean 0.000
_refine_ls_structure_factor_coef Fsqd
_refine_ls_weighting_details 'calc w=1/[\s^2^(Fo^2^)+(0.1028P)^2^+82.0680P] where P=(Fo^2^+2Fc^2^)/3'
_refine_ls_weighting_scheme calc
_refine_ls_wR_factor_gt 0.2492
_refine_ls_wR_factor_ref 0.2639
_reflns_number_gt 4419
_reflns_number_total 5793
_reflns_threshold_expression >2sigma(I)
_cod_data_source_file b9nj00565j.txt
_cod_data_source_block bb
_cod_original_sg_symbol_H-M P-1
_cod_database_code 7053371

loop_
_symmetry_equiv_pos_as_xyz
'x, y, z'
'-x, -y, -z'

loop_
_atom_site_label
_atom_site_type_symbol
_atom_site_fract_x
_atom_site_fract_y
_atom_site_fract_z
_atom_site_U_iso_or_equiv
_atom_site_adp_type
_atom_site_occupancy
_atom_site_symmetry_multiplicity
_atom_site_calc_flag
_atom_site_refinement_flags
Yb1 Yb 0.35291(9) 0.25083(5) 0.25100(5) 0.0152(2) Uani 1 1 d .
Ag1 Ag 0.1312(2) 0.09114(10) 0.49240(11) 0.0275(4) Uani 1 1 d .
Ag2 Ag 0.1805(2) 0.40837(10) 0.00676(11) 0.0283(4) Uani 1 1 d .
Ag3 Ag -0.2132(2) 0.33026(12) 0.01868(14) 0.0394(5) Uani 1 1 d .
Ag4 Ag -0.3033(2) 0.17140(12) 0.48470(14) 0.0387(5) Uani 1 1 d .
Ag5 Ag -0.1477(2) 0.25114(12) 0.25187(14) 0.0363(4) Uani 1 1 d .
O1 O 0.1017(18) 0.2539(10) 0.0329(11) 0.033(3) Uani 1 1 d .
O2 O 0.3145(17) 0.2159(10) 0.1253(10) 0.024(3) Uani 1 1 d .
O3 O 0.1445(17) -0.0139(9) 0.4050(9) 0.025(3) Uani 1 1 d .
O4 O 0.1183(15) 0.1456(9) 0.2989(9) 0.020(3) Uani 1 1 d .
O5 O -0.0266(18) 0.2443(10) 0.4660(11) 0.035(4) Uani 1 1 d .
O6 O 0.2205(17) 0.2877(9) 0.3735(10) 0.024(3) Uani 1 1 d .
O7 O 0.0850(17) 0.5139(9) 0.0947(9) 0.026(3) Uani 1 1 d .
O8 O 0.0868(15) 0.3549(8) 0.2022(9) 0.018(3) Uani 1 1 d .
O9 O 0.558(2) 0.3383(11) 0.4368(12) 0.037(4) Uani 1 1 d .
O10 O 0.5699(15) 0.3044(9) 0.3078(10) 0.021(3) Uani 1 1 d .
O11 O 0.7069(18) 0.4407(10) 0.0953(11) 0.032(3) Uani 1 1 d .
O12 O 0.4383(18) 0.3955(9) 0.1275(11) 0.031(3) Uani 1 1 d .
O13 O 0.7255(17) 0.0623(9) 0.4075(10) 0.027(3) Uani 1 1 d .
O14 O 0.4487(15) 0.1066(9) 0.3752(9) 0.022(3) Uani 1 1 d .
O15 O 0.6344(16) 0.1985(9) 0.1939(10) 0.021(3) Uani 1 1 d .
O16 O 0.7184(18) 0.1669(11) 0.0649(10) 0.029(3) Uani 1 1 d .
C1 C 0.192(2) 0.1908(13) 0.0983(13) 0.021(4) Uani 1 1 d .
C2 C 0.161(3) 0.0816(13) 0.1378(15) 0.025(4) Uani 1 1 d .
C3 C 0.155(3) 0.0463(16) 0.0679(16) 0.040(5) Uani 1 1 d .
H3A H 0.1664 0.0895 0.0011 0.047 Uiso 1 1 calc R
C4 C 0.130(3) -0.053(2) 0.098(2) 0.050(7) Uani 1 1 d .
H4A H 0.1338 -0.0782 0.0512 0.060 Uiso 1 1 calc R
C5 C 0.100(3) -0.1188(16) 0.1992(17) 0.036(5) Uani 1 1 d .
H5A H 0.0784 -0.1853 0.2193 0.044 Uiso 1 1 calc R
C6 C 0.102(3) -0.0807(15) 0.2670(17) 0.031(5) Uani 1 1 d .
H6A H 0.0857 -0.1231 0.3338 0.037 Uiso 1 1 calc R
C7 C 0.130(2) 0.0190(12) 0.2383(15) 0.026(4) Uani 1 1 d .
C8 C 0.132(2) 0.0513(12) 0.3164(13) 0.018(4) Uani 1 1 d .
C9 C 0.067(3) 0.3088(15) 0.3975(15) 0.029(5) Uani 1 1 d .
C10 C -0.010(3) 0.4153(15) 0.3624(15) 0.027(4) Uani 1 1 d .
C11 C -0.091(3) 0.4525(16) 0.4297(17) 0.038(5) Uani 1 1 d .
H11A H -0.1084 0.4086 0.4960 0.046 Uiso 1 1 calc R
C12 C -0.143(4) 0.553(2) 0.399(2) 0.055(7) Uani 1 1 d .
H12A H -0.1883 0.5768 0.4456 0.066 Uiso 1 1 calc R
C13 C -0.131(3) 0.6178(16) 0.3014(18) 0.043(6) Uani 1 1 d .
H13A H -0.1654 0.6860 0.2816 0.052 Uiso 1 1 calc R
C14 C -0.069(3) 0.5821(14) 0.2328(15) 0.028(4) Uani 1 1 d .
H14A H -0.0726 0.6254 0.1663 0.034 Uiso 1 1 calc R
C15 C 0.000(2) 0.4823(13) 0.2598(13) 0.019(4) Uani 1 1 d .
C16 C 0.057(2) 0.4478(13) 0.1814(12) 0.021(4) Uani 1 1 d .
C17 C 0.538(2) 0.3633(14) 0.3514(14) 0.025(4) Uani 1 1 d .
C18 C 0.486(3) 0.4723(15) 0.2899(15) 0.029(4) Uani 1 1 d .
C19 C 0.427(3) 0.5395(18) 0.331(2) 0.043(6) Uani 1 1 d .
H19A H 0.4146 0.5144 0.3995 0.052 Uiso 1 1 calc R
C20 C 0.386(3) 0.6387(18) 0.278(2) 0.047(6) Uani 1 1 d .
H20A H 0.3461 0.6809 0.3086 0.056 Uiso 1 1 calc R
C21 C 0.405(3) 0.6762(15) 0.1748(19) 0.040(5) Uani 1 1 d .
H21A H 0.3752 0.7441 0.1362 0.048 Uiso 1 1 calc R
C22 C 0.467(3) 0.6130(15) 0.1297(18) 0.037(5) Uani 1 1 d .
H22A H 0.4852 0.6394 0.0614 0.044 Uiso 1 1 calc R
C23 C 0.502(2) 0.5121(13) 0.1852(13) 0.019(4) Uani 1 1 d .
C24 C 0.555(2) 0.4422(13) 0.1345(13) 0.019(3) Uiso 1 1 d .
C25 C 0.659(2) 0.1403(13) 0.1536(14) 0.018(4) Uani 1 1 d .
C26 C 0.624(2) 0.0316(13) 0.2139(15) 0.025(4) Uani 1 1 d .
C27 C 0.625(3) -0.0314(16) 0.1669(17) 0.037(5) Uani 1 1 d .
H27A H 0.6423 -0.0067 0.0987 0.044 Uiso 1 1 calc R
C28 C 0.597(4) -0.1329(18) 0.2267(19) 0.046(6) Uani 1 1 d .
H28A H 0.5806 -0.1738 0.1975 0.056 Uiso 1 1 calc R
C29 C 0.595(3) -0.1713(18) 0.3234(19) 0.042(6) Uani 1 1 d .
H29A H 0.5901 -0.2402 0.3604 0.051 Uiso 1 1 calc R
C30 C 0.600(3) -0.1095(15) 0.3722(17) 0.030(4) Uani 1 1 d .
H30A H 0.5975 -0.1374 0.4404 0.036 Uiso 1 1 calc R
C31 C 0.609(2) -0.0059(13) 0.3159(14) 0.022(4) Uani 1 1 d .
C32 C 0.597(3) 0.0593(13) 0.3695(14) 0.028(4) Uani 1 1 d .

loop_
_atom_site_aniso_label
_atom_site_aniso_U_11
_atom_site_aniso_U_22
_atom_site_aniso_U_33
_atom_site_aniso_U_23
_atom_site_aniso_U_13
_atom_site_aniso_U_12
Yb1 0.0135(4) 0.0121(4) 0.0145(4) 0.0004(3) -0.0019(3) -0.0040(3)
Ag1 0.0292(8) 0.0189(7) 0.0231(7) 0.0009(6) -0.0035(6) 0.0004(6)
Ag2 0.0340(8) 0.0178(7) 0.0239(7) 0.0022(6) -0.0041(6) -0.0105(6)
Ag3 0.0393(9) 0.0240(8) 0.0453(10) -0.0068(7) 0.0058(8) -0.0102(7)
Ag4 0.0393(10) 0.0255(8) 0.0464(10) -0.0083(7) -0.0179(8) 0.0021(7)
Ag5 0.0244(8) 0.0287(8) 0.0582(12) -0.0203(8) -0.0038(8) -0.0044(6)
O1 0.026(7) 0.030(7) 0.035(8) 0.001(6) -0.021(7) -0.008(6)
O2 0.024(7) 0.027(7) 0.028(7) -0.015(6) -0.009(6) -0.004(5)
O3 0.027(7) 0.015(6) 0.017(6) 0.006(5) -0.002(5) -0.005(5)
O4 0.007(5) 0.023(6) 0.025(6) -0.005(5) -0.001(5) -0.004(4)
O5 0.027(7) 0.024(7) 0.036(8) 0.006(6) -0.003(6) -0.009(6)
O6 0.022(7) 0.021(6) 0.030(7) -0.011(6) -0.010(6) 0.004(5)
O7 0.025(7) 0.022(6) 0.016(6) 0.007(5) -0.008(5) -0.002(5)
O8 0.012(6) 0.010(5) 0.028(7) -0.003(5) -0.006(5) 0.000(4)
O9 0.036(9) 0.033(8) 0.044(9) -0.017(7) -0.014(7) 0.002(6)
O10 0.011(6) 0.020(6) 0.031(7) -0.011(5) -0.002(5) -0.004(5)
O11 0.030(7) 0.019(6) 0.039(8) -0.006(6) 0.009(6) -0.011(5)
O12 0.028(7) 0.012(6) 0.043(8) 0.005(6) -0.023(7) -0.006(5)
O13 0.026(7) 0.018(6) 0.031(7) 0.002(5) -0.023(6) -0.005(5)
O14 0.013(6) 0.014(6) 0.026(7) 0.004(5) -0.003(5) -0.003(5)
O15 0.017(6) 0.017(6) 0.031(7) -0.010(5) -0.003(6) -0.005(5)
O16 0.025(7) 0.038(8) 0.023(7) -0.018(6) 0.004(6) 0.007(6)
C1 0.017(9) 0.019(9) 0.022(9) -0.005(7) 0.001(7) -0.008(7)
C2 0.029(10) 0.018(9) 0.040(11) -0.020(8) -0.009(9) -0.005(7)
C3 0.057(15) 0.031(11) 0.028(11) -0.008(9) -0.018(11) 0.004(10)
C4 0.050(15) 0.050(15) 0.08(2) -0.052(15) -0.025(14) 0.005(12)
C5 0.046(13) 0.026(10) 0.039(12) -0.010(9) -0.026(11) 0.001(9)
C6 0.037(12) 0.023(10) 0.042(12) -0.017(9) -0.017(10) -0.002(8)
C7 0.025(10) 0.005(7) 0.033(11) 0.006(7) 0.001(8) -0.003(6)
C8 0.015(8) 0.008(7) 0.019(8) 0.006(6) -0.007(7) 0.003(6)
C9 0.022(10) 0.029(10) 0.028(10) 0.002(8) -0.021(9) -0.008(8)
C10 0.021(9) 0.030(10) 0.031(10) -0.014(9) -0.004(8) -0.002(8)
C11 0.046(13) 0.027(11) 0.031(11) -0.007(9) 0.004(10) 0.003(9)
C12 0.070(19) 0.059(17) 0.047(15) -0.040(14) 0.008(14) 0.000(14)
C13 0.056(15) 0.020(10) 0.042(13) -0.011(9) -0.002(11) 0.019(10)
C14 0.027(10) 0.014(8) 0.031(10) 0.001(8) 0.000(9) -0.004(7)
C15 0.012(8) 0.017(8) 0.023(9) -0.008(7) 0.007(7) 0.001(6)
C16 0.015(8) 0.026(9) 0.010(8) 0.005(7) -0.004(7) -0.004(7)
C17 0.015(9) 0.026(10) 0.027(10) 0.001(8) -0.014(8) -0.006(7)
C18 0.035(11) 0.027(10) 0.029(10) -0.014(8) -0.013(9) -0.002(8)
C19 0.042(13) 0.039(13) 0.063(16) -0.039(12) -0.004(12) 0.009(10)
C20 0.046(14) 0.031(12) 0.063(17) -0.028(12) 0.021(12) -0.002(10)
C21 0.040(13) 0.015(9) 0.058(15) -0.010(10) -0.008(11) -0.002(8)
C22 0.031(11) 0.028(10) 0.047(13) -0.005(10) -0.010(10) -0.016(9)
C23 0.010(8) 0.028(9) 0.022(9) -0.010(7) -0.009(7) -0.004(6)
C25 0.006(7) 0.022(9) 0.029(10) -0.015(8) 0.002(7) -0.003(6)
C26 0.019(9) 0.015(8) 0.036(11) -0.006(8) -0.007(8) 0.001(7)
C27 0.054(14) 0.027(10) 0.030(11) -0.013(9) 0.000(10) -0.010(9)
C28 0.063(17) 0.036(13) 0.055(16) -0.034(12) 0.014(13) -0.022(11)
C29 0.048(14) 0.031(12) 0.049(14) -0.018(11) -0.007(12) -0.001(10)
C30 0.021(10) 0.026(10) 0.038(11) -0.011(9) -0.003(9) 0.001(7)
C31 0.014(8) 0.016(8) 0.027(10) 0.003(7) -0.009(7) -0.010(6)
C32 0.031(11) 0.011(8) 0.022(9) 0.012(7) -0.011(9) 0.000(7)

loop_
_atom_type_symbol
_atom_type_description
_atom_type_scat_dispersion_real
_atom_type_scat_dispersion_imag
_atom_type_scat_source
C C 0.0033 0.0016 'International Tables Vol C Tables 4.2.6.8 and 6.1.1.4'
H H 0.0000 0.0000 'International Tables Vol C Tables 4.2.6.8 and 6.1.1.4'
O O 0.0106 0.0060 'International Tables Vol C Tables 4.2.6.8 and 6.1.1.4'
Ag Ag -0.8971 1.1015 'International Tables Vol C Tables 4.2.6.8 and 6.1.1.4'
Yb Yb -0.3850 5.5486 'International Tables Vol C Tables 4.2.6.8 and 6.1.1.4'

loop_
_geom_angle_atom_site_label_1
_geom_angle_atom_site_label_2
_geom_angle_atom_site_label_3
_geom_angle
_geom_angle_site_symmetry_1
_geom_angle_site_symmetry_3
O6 Yb1 O12 107.3(5) . .
O6 Yb1 O14 83.7(5) . .
O12 Yb1 O14 143.3(4) . .
O6 Yb1 O2 145.4(5) . .
O12 Yb1 O2 82.9(5) . .
O14 Yb1 O2 108.2(5) . .
O6 Yb1 O10 73.7(5) . .
O12 Yb1 O10 72.5(5) . .
O14 Yb1 O10 77.6(4) . .
O2 Yb1 O10 139.8(5) . .
O6 Yb1 O15 140.7(4) . .
O12 Yb1 O15 77.5(5) . .
O14 Yb1 O15 72.9(4) . .
O2 Yb1 O15 73.4(5) . .
O10 Yb1 O15 70.7(4) . .
O6 Yb1 O8 69.7(4) . .
O12 Yb1 O8 75.7(4) . .
O14 Yb1 O8 139.4(4) . .
O2 Yb1 O8 81.5(5) . .
O10 Yb1 O8 120.5(4) . .
O15 Yb1 O8 145.1(4) . .
O6 Yb1 O4 81.8(5) . .
O12 Yb1 O4 139.5(4) . .
O14 Yb1 O4 75.7(4) . .
O2 Yb1 O4 70.5(5) . .
O10 Yb1 O4 145.4(4) . .
O15 Yb1 O4 120.5(4) . .
O8 Yb1 O4 70.8(4) . .
O6 Yb1 C24 98.8(5) . .
O12 Yb1 C24 20.0(4) . .
O14 Yb1 C24 126.1(4) . .
O2 Yb1 C24 99.6(5) . .
O10 Yb1 C24 52.6(4) . .
O15 Yb1 C24 72.3(4) . .
O8 Yb1 C24 88.9(4) . .
O4 Yb1 C24 158.2(4) . .
O6 Yb1 C32 100.3(5) . .
O12 Yb1 C32 126.3(5) . .
O14 Yb1 C32 19.8(5) . .
O2 Yb1 C32 99.5(5) . .
O10 Yb1 C32 72.4(5) . .
O15 Yb1 C32 53.1(5) . .
O8 Yb1 C32 158.0(5) . .
O4 Yb1 C32 88.7(5) . .
C24 Yb1 C32 112.4(5) . .
O6 Yb1 Ag1 48.9(3) . .
O12 Yb1 Ag1 156.0(4) . .
O14 Yb1 Ag1 49.2(3) . .
O2 Yb1 Ag1 114.9(3) . .
O10 Yb1 Ag1 99.0(3) . .
O15 Yb1 Ag1 121.7(3) . .
O8 Yb1 Ag1 90.6(3) . .
O4 Yb1 Ag1 46.6(3) . .
C24 Yb1 Ag1 145.0(3) . .
C32 Yb1 Ag1 68.9(4) . .
O6 Yb1 Ag2 114.5(3) . .
O12 Yb1 Ag2 49.6(3) . .
O14 Yb1 Ag2 155.6(3) . .
O2 Yb1 Ag2 47.6(3) . .
O10 Yb1 Ag2 121.9(3) . .
O15 Yb1 Ag2 98.4(3) . .
O8 Yb1 Ag2 46.9(3) . .
O4 Yb1 Ag2 90.3(3) . .
C24 Yb1 Ag2 69.5(3) . .
C32 Yb1 Ag2 144.6(4) . .
Ag1 Yb1 Ag2 130.90(6) . .
O5 Ag1 O13 152.5(5) . 2_656
O5 Ag1 O3 130.3(5) . .
O13 Ag1 O3 75.1(4) 2_656 .
O5 Ag1 O3 85.0(4) . 2_556
O13 Ag1 O3 84.8(4) 2_656 2_556
O3 Ag1 O3 89.9(4) . 2_556
O5 Ag1 Yb1 81.0(4) . .
O13 Ag1 Yb1 118.8(4) 2_656 .
O3 Ag1 Yb1 79.0(3) . .
O3 Ag1 Yb1 149.5(3) 2_556 .
O11 Ag2 O1 150.7(5) 2_665 .
O11 Ag2 O7 76.3(5) 2_665 .
O1 Ag2 O7 131.3(5) . .
O11 Ag2 O7 84.4(5) 2_665 2_565
O1 Ag2 O7 86.3(4) . 2_565
O7 Ag2 O7 89.3(4) . 2_565
O11 Ag2 Yb1 119.4(4) 2_665 .
O1 Ag2 Yb1 81.0(3) . .
O7 Ag2 Yb1 78.1(3) . .
O7 Ag2 Yb1 148.5(3) 2_565 .
O16 Ag3 O11 131.2(5) 1_455 1_455
O16 Ag3 O7 153.4(5) 1_455 2_565
O11 Ag3 O7 75.3(5) 1_455 2_565
O16 Ag3 O1 85.6(5) 1_455 .
O11 Ag3 O1 114.2(5) 1_455 .
O7 Ag3 O1 84.2(4) 2_565 .
O16 Ag3 Ag5 85.6(3) 1_455 .
O11 Ag3 Ag5 60.7(4) 1_455 .
O7 Ag3 Ag5 115.0(3) 2_565 .
O1 Ag3 Ag5 74.5(3) . .
O13 Ag4 O9 130.8(5) 1_455 1_455
O13 Ag4 O3 74.1(4) 1_455 2_556
O9 Ag4 O3 155.1(5) 1_455 2_556
O13 Ag4 O5 111.6(5) 1_455 .
O9 Ag4 O5 87.0(5) 1_455 .
O3 Ag4 O5 83.5(4) 2_556 .
O13 Ag4 Ag5 60.3(3) 1_455 .
O9 Ag4 Ag5 85.5(4) 1_455 .
O3 Ag4 Ag5 113.1(3) 2_556 .
O5 Ag4 Ag5 72.4(4) . .
O8 Ag5 O15 144.4(4) . 1_455
O8 Ag5 O10 121.2(4) . 1_455
O15 Ag5 O10 70.5(4) 1_455 1_455
O8 Ag5 O4 71.0(4) . .
O15 Ag5 O4 119.9(4) 1_455 .
O10 Ag5 O4 146.1(4) 1_455 .
O8 Ag5 Ag4 115.9(3) . .
O15 Ag5 Ag4 98.5(3) 1_455 .
O10 Ag5 Ag4 55.4(3) 1_455 .
O4 Ag5 Ag4 90.7(3) . .
O8 Ag5 Ag3 89.6(3) . .
O15 Ag5 Ag3 54.8(3) 1_455 .
O10 Ag5 Ag3 98.0(3) 1_455 .
O4 Ag5 Ag3 114.3(3) . .
Ag4 Ag5 Ag3 149.58(7) . .
C1 O1 Ag2 104.9(11) . .
C1 O1 Ag3 137.8(13) . .
Ag2 O1 Ag3 88.5(5) . .
C1 O2 Yb1 136.2(12) . .
C8 O3 Ag1 102.3(11) . .
C8 O3 Ag4 145.4(12) . 2_556
Ag1 O3 Ag4 101.9(5) . 2_556
C8 O3 Ag1 118.3(11) . 2_556
Ag1 O3 Ag1 90.1(4) . 2_556
Ag4 O3 Ag1 85.9(4) 2_556 2_556
C8 O4 Yb1 126.2(10) . .
C8 O4 Ag5 121.6(10) . .
Yb1 O4 Ag5 108.7(5) . .
C9 O5 Ag1 103.7(13) . .
C9 O5 Ag4 137.7(12) . .
Ag1 O5 Ag4 91.1(5) . .
C9 O6 Yb1 133.6(12) . .
C16 O7 Ag3 148.9(13) . 2_565
C16 O7 Ag2 100.9(12) . .
Ag3 O7 Ag2 100.7(5) 2_565 .
C16 O7 Ag2 116.8(11) . 2_565
Ag3 O7 Ag2 84.9(4) 2_565 2_565
Ag2 O7 Ag2 90.7(4) . 2_565
C16 O8 Ag5 120.4(10) . .
C16 O8 Yb1 127.1(10) . .
Ag5 O8 Yb1 109.5(4) . .
C17 O9 Ag4 102.0(13) . 1_655
C17 O10 Yb1 124.2(11) . .
C17 O10 Ag5 125.8(11) . 1_655
Yb1 O10 Ag5 109.5(5) . 1_655
C24 O11 Ag2 118.7(12) . 2_665
C24 O11 Ag3 117.6(11) . 1_655
Ag2 O11 Ag3 107.7(6) 2_665 1_655
C24 O12 Yb1 122.7(11) . .
C32 O13 Ag1 117.4(11) . 2_656
C32 O13 Ag4 117.3(13) . 1_655
Ag1 O13 Ag4 108.9(5) 2_656 1_655
C32 O14 Yb1 123.2(11) . .
C25 O15 Ag5 126.3(11) . 1_655
C25 O15 Yb1 123.5(10) . .
Ag5 O15 Yb1 109.3(5) 1_655 .
C25 O16 Ag3 102.4(11) . 1_655
O1 C1 O2 121.4(16) . .
O1 C1 C2 117.9(15) . .
O2 C1 C2 120.4(16) . .
C3 C2 C7 120.4(17) . .
C3 C2 C1 116.0(18) . .
C7 C2 C1 123.4(16) . .
C4 C3 C2 120(2) . .
C4 C3 H3A 120.2 . .
C2 C3 H3A 120.2 . .
C3 C4 C5 121(2) . .
C3 C4 H4A 119.4 . .
C5 C4 H4A 119.4 . .
C6 C5 C4 118(2) . .
C6 C5 H5A 121.1 . .
C4 C5 H5A 121.1 . .
C5 C6 C7 122(2) . .
C5 C6 H6A 119.0 . .
C7 C6 H6A 119.0 . .
C6 C7 C2 118.8(19) . .
C6 C7 C8 117.5(17) . .
C2 C7 C8 123.6(15) . .
O3 C8 O4 117.8(17) . .
O3 C8 C7 120.1(15) . .
O4 C8 C7 122.1(14) . .
O6 C9 O5 122.7(18) . .
O6 C9 C10 121.3(17) . .
O5 C9 C10 114.9(19) . .
C11 C10 C15 118.4(18) . .
C11 C10 C9 120.5(19) . .
C15 C10 C9 121.0(18) . .
C12 C11 C10 121(2) . .
C12 C11 H11A 119.6 . .
C10 C11 H11A 119.6 . .
C11 C12 C13 121(2) . .
C11 C12 H12A 119.5 . .
C13 C12 H12A 119.5 . .
C12 C13 C14 120(2) . .
C12 C13 H13A 120.2 . .
C14 C13 H13A 120.2 . .
C13 C14 C15 121.9(19) . .
C13 C14 H14A 119.0 . .
C15 C14 H14A 119.0 . .
C14 C15 C10 117.8(17) . .
C14 C15 C16 118.8(17) . .
C10 C15 C16 122.9(15) . .
O7 C16 O8 121.4(18) . .
O7 C16 C15 117.6(16) . .
O8 C16 C15 120.9(15) . .
O9 C17 O10 124.7(17) . .
O9 C17 C18 117.5(19) . .
O10 C17 C18 117.6(17) . .
C19 C18 C23 117.2(19) . .
C19 C18 C17 122(2) . .
C23 C18 C17 120.4(18) . .
C20 C19 C18 124(2) . .
C20 C19 H19A 118.1 . .
C18 C19 H19A 118.1 . .
C19 C20 C21 118(2) . .
C19 C20 H20A 121.1 . .
C21 C20 H20A 121.1 . .
C22 C21 C20 120.6(19) . .
C22 C21 H21A 119.7 . .
C20 C21 H21A 119.7 . .
C23 C22 C21 120(2) . .
C23 C22 H22A 119.8 . .
C21 C22 H22A 119.8 . .
C22 C23 C18 119.9(19) . .
C22 C23 C24 119.7(18) . .
C18 C23 C24 120.4(16) . .
O11 C24 O12 123.5(17) . .
O11 C24 C23 118.2(15) . .
O12 C24 C23 118.0(16) . .
O11 C24 Yb1 123.9(12) . .
O12 C24 Yb1 37.4(8) . .
C23 C24 Yb1 107.7(11) . .
O15 C25 O16 122.9(16) . .
O15 C25 C26 119.1(17) . .
O16 C25 C26 117.9(16) . .
C31 C26 C27 121.5(17) . .
C31 C26 C25 118.4(17) . .
C27 C26 C25 119.8(18) . .
C26 C27 C28 118(2) . .
C26 C27 H27A 121.2 . .
C28 C27 H27A 121.2 . .
C29 C28 C27 121(2) . .
C29 C28 H28A 119.3 . .
C27 C28 H28A 119.3 . .
C28 C29 C30 121(2) . .
C28 C29 H29A 119.3 . .
C30 C29 H29A 119.3 . .
C31 C30 C29 119(2) . .
C31 C30 H30A 120.5 . .
C29 C30 H30A 120.5 . .
C26 C31 C30 118.6(18) . .
C26 C31 C32 123.4(15) . .
C30 C31 C32 118.0(17) . .
O13 C32 O14 124(2) . .
O13 C32 C31 119.8(18) . .
O14 C32 C31 116.1(17) . .
O13 C32 Yb1 123.4(12) . .
O14 C32 Yb1 36.9(7) . .
C31 C32 Yb1 105.1(11) . .

loop_
_geom_bond_atom_site_label_1
_geom_bond_atom_site_label_2
_geom_bond_distance
_geom_bond_site_symmetry_2
Yb1 O6 2.238(14) .
Yb1 O12 2.255(13) .
Yb1 O14 2.256(12) .
Yb1 O2 2.258(12) .
Yb1 O10 2.384(12) .
Yb1 O15 2.396(13) .
Yb1 O8 2.401(11) .
Yb1 O4 2.405(11) .
Yb1 C24 3.127(17) .
Yb1 C32 3.141(17) .
Yb1 Ag1 3.708(3) .
Yb1 Ag2 3.733(3) .
Ag1 O5 2.322(15) .
Ag1 O13 2.337(12) 2_656
Ag1 O3 2.442(14) .
Ag1 O3 2.561(13) 2_556
Ag2 O11 2.307(13) 2_665
Ag2 O1 2.313(14) .
Ag2 O7 2.456(15) .
Ag2 O7 2.584(12) 2_565
Ag3 O16 2.334(15) 1_455
Ag3 O11 2.371(15) 1_455
Ag3 O7 2.448(13) 2_565
Ag3 O1 2.553(14) .
Ag3 Ag5 3.297(4) .
Ag4 O13 2.358(14) 1_455
Ag4 O9 2.392(15) 1_455
Ag4 O3 2.475(12) 2_556
Ag4 O5 2.483(14) .
Ag4 Ag5 3.296(4) .
Ag5 O8 2.388(11) .
Ag5 O15 2.392(12) 1_455
Ag5 O10 2.399(12) 1_455
Ag5 O4 2.406(12) .
O1 C1 1.25(2) .
O2 C1 1.25(2) .
O3 C8 1.27(2) .
O3 Ag4 2.475(12) 2_556
O3 Ag1 2.561(13) 2_556
O4 C8 1.30(2) .
O5 C9 1.28(2) .
O6 C9 1.24(2) .
O7 C16 1.26(2) .
O7 Ag3 2.448(13) 2_565
O7 Ag2 2.584(12) 2_565
O8 C16 1.27(2) .
O9 C17 1.21(2) .
O9 Ag4 2.392(15) 1_655
O10 C17 1.29(2) .
O10 Ag5 2.399(12) 1_655
O11 C24 1.25(2) .
O11 Ag2 2.307(13) 2_665
O11 Ag3 2.371(15) 1_655
O12 C24 1.27(2) .
O13 C32 1.25(2) .
O13 Ag1 2.337(12) 2_656
O13 Ag4 2.358(14) 1_655
O14 C32 1.27(2) .
O15 C25 1.24(2) .
O15 Ag5 2.392(12) 1_655
O16 C25 1.26(2) .
O16 Ag3 2.334(15) 1_655
C1 C2 1.51(2) .
C2 C3 1.39(3) .
C2 C7 1.40(3) .
C3 C4 1.38(3) .
C3 H3A 0.9300 .
C4 C5 1.42(4) .
C4 H4A 0.9300 .
C5 C6 1.38(3) .
C5 H5A 0.9300 .
C6 C7 1.39(2) .
C6 H6A 0.9300 .
C7 C8 1.47(3) .
C9 C10 1.49(3) .
C10 C11 1.40(3) .
C10 C15 1.43(3) .
C11 C12 1.37(3) .
C11 H11A 0.9300 .
C12 C13 1.37(4) .
C12 H12A 0.9300 .
C13 C14 1.37(3) .
C13 H13A 0.9300 .
C14 C15 1.40(2) .
C14 H14A 0.9300 .
C15 C16 1.48(3) .
C17 C18 1.50(3) .
C18 C19 1.39(3) .
C18 C23 1.42(3) .
C19 C20 1.35(3) .
C19 H19A 0.9300 .
C20 C21 1.41(4) .
C20 H20A 0.9300 .
C21 C22 1.39(3) .
C21 H21A 0.9300 .
C22 C23 1.37(3) .
C22 H22A 0.9300 .
C23 C24 1.53(2) .
C25 C26 1.51(2) .
C26 C31 1.39(3) .
C26 C27 1.41(3) .
C27 C28 1.41(3) .
C27 H27A 0.9300 .
C28 C29 1.32(3) .
C28 H28A 0.9300 .
C29 C30 1.42(3) .
C29 H29A 0.9300 .
C30 C31 1.40(3) .
C30 H30A 0.9300 .
C31 C32 1.50(3) .
